data_2311733
loop_
_publ_author_name
'Dey, Dhananjay'
'Chopra, Deepak'

_publ_section_title
;
 Quantitative analysis of solid-state diversity in trifluoromethylated
 phenylhydrazones.
;
_journal_issue 'Pt 5'
_journal_name_full 'Acta crystallographica Section B, Structural science, crystal engineering and materials'
_journal_page_first 781
_journal_page_last 793
_journal_paper_doi 10.1107/S2052520617006643
_journal_volume 73
_journal_year 2017
_chemical_formula_sum 'C15 H10 F6 N2'
_chemical_formula_weight 332.25
_space_group_crystal_system triclinic
_space_group_IT_number 2
_space_group_name_Hall '-P 1'
_space_group_name_H-M_alt 'P -1'
_atom_sites_solution_hydrogens geom
_audit_creation_method SHELXL-2014/7
_cell_angle_alpha 72.723(18)
_cell_angle_beta 82.222(17)
_cell_angle_gamma 62.417(15)
_cell_formula_units_Z 2
_cell_length_a 8.189(2)
_cell_length_b 8.376(2)
_cell_length_c 11.623(4)
_cell_measurement_reflns_used 3907
_cell_measurement_temperature 100(2)
_cell_measurement_theta_max 27.43
_cell_measurement_theta_min 2.81
_cell_volume 674.7(3)
_computing_structure_refinement 'SHELXL-2014/7 (Sheldrick, 2014)'
_diffrn_ambient_temperature 100(2)
_diffrn_measured_fraction_theta_full 0.973
_diffrn_measured_fraction_theta_max 0.963
_diffrn_measurement_device_type 'Bruker APEX-II CCD'
_diffrn_measurement_method '\f and \w scans'
_diffrn_radiation_type MoK\a
_diffrn_radiation_wavelength 0.71073
_diffrn_reflns_av_R_equivalents 0.0367
_diffrn_reflns_av_unetI/netI 0.0370
_diffrn_reflns_Laue_measured_fraction_full 0.973
_diffrn_reflns_Laue_measured_fraction_max 0.963
_diffrn_reflns_limit_h_max 10
_diffrn_reflns_limit_h_min -8
_diffrn_reflns_limit_k_max 10
_diffrn_reflns_limit_k_min -10
_diffrn_reflns_limit_l_max 15
_diffrn_reflns_limit_l_min -15
_diffrn_reflns_number 9731
_diffrn_reflns_point_group_measured_fraction_full 0.973
_diffrn_reflns_point_group_measured_fraction_max 0.963
_diffrn_reflns_theta_full 25.242
_diffrn_reflns_theta_max 27.585
_diffrn_reflns_theta_min 1.835
_exptl_absorpt_coefficient_mu 0.156
_exptl_absorpt_correction_T_max 0.7456
_exptl_absorpt_correction_T_min 0.6520
_exptl_absorpt_correction_type multi-scan
_exptl_absorpt_process_details SADABS
_exptl_crystal_colour colorless
_exptl_crystal_density_diffrn 1.635
_exptl_crystal_description plate
_exptl_crystal_F_000 336
_exptl_crystal_size_max 0.250
_exptl_crystal_size_mid 0.210
_exptl_crystal_size_min 0.160
_refine_diff_density_max 0.316
_refine_diff_density_min -0.307
_refine_diff_density_rms 0.062
_refine_ls_extinction_method none
_refine_ls_goodness_of_fit_ref 1.164
_refine_ls_hydrogen_treatment constr
_refine_ls_matrix_type full
_refine_ls_number_parameters 208
_refine_ls_number_reflns 3006
_refine_ls_number_restraints 0
_refine_ls_restrained_S_all 1.164
_refine_ls_R_factor_all 0.0562
_refine_ls_R_factor_gt 0.0401
_refine_ls_shift/su_max 0.000
_refine_ls_shift/su_mean 0.000
_refine_ls_structure_factor_coef Fsqd
_refine_ls_weighting_details 'w=1/[\s^2^(Fo^2^)+(0.0689P)^2^] where P=(Fo^2^+2Fc^2^)/3'
_refine_ls_weighting_scheme calc
_refine_ls_wR_factor_gt 0.1136
_refine_ls_wR_factor_ref 0.1309
_reflns_Friedel_coverage 0.000
_reflns_number_gt 2297
_reflns_number_total 3006
_reflns_threshold_expression 'I > 2\s(I)'
_cod_data_source_file ao5033sup1.cif
_cod_data_source_block HT13
_cod_original_cell_volume 674.7(4)
_cod_database_code 2311733
_shelx_shelxl_version_number 2014/7
_shelx_space_group_comment
;
The symmetry employed for this shelxl refinement is uniquely defined
by the following loop, which should always be used as a source of
symmetry information in preference to the above space-group names.
They are only intended as comments.
;
_shelx_estimated_absorpt_t_min 0.962
_shelx_estimated_absorpt_t_max 0.975

loop_
_space_group_symop_operation_xyz
'x, y, z'
'-x, -y, -z'

loop_
_atom_site_label
_atom_site_type_symbol
_atom_site_fract_x
_atom_site_fract_y
_atom_site_fract_z
_atom_site_U_iso_or_equiv
_atom_site_adp_type
_atom_site_occupancy
_atom_site_site_symmetry_order
_atom_site_calc_flag
_atom_site_refinement_flags_posn
_atom_site_refinement_flags_adp
F1 F -0.08534(16) 0.13161(18) 0.64301(10) 0.0424(3) Uani 1 1 d . .
F5 F 1.01180(12) 0.09260(13) 1.10761(9) 0.0281(3) Uani 1 1 d . .
F4 F 0.90269(12) 0.38568(14) 1.01897(8) 0.0288(3) Uani 1 1 d . .
F3 F 0.08720(14) 0.12992(17) 0.48772(10) 0.0426(3) Uani 1 1 d . .
F2 F -0.10402(14) 0.38777(15) 0.52583(10) 0.0402(3) Uani 1 1 d . .
F6 F 1.02271(13) 0.27945(15) 1.19544(9) 0.0343(3) Uani 1 1 d . .
N1 N 0.55943(18) 0.17255(19) 0.85231(12) 0.0220(3) Uani 1 1 d . .
H1 H 0.6739 0.1327 0.8263 0.026 Uiso 1 1 calc R U
N2 N 0.51622(18) 0.22265(18) 0.95703(12) 0.0201(3) Uani 1 1 d . .
C14 C 0.0173(2) 0.2117(2) 0.57707(15) 0.0237(4) Uani 1 1 d . .
C4 C 0.1605(2) 0.1999(2) 0.65025(14) 0.0198(3) Uani 1 1 d . .
C5 C 0.1150(2) 0.2424(2) 0.76076(15) 0.0222(4) Uani 1 1 d . .
H5 H -0.0076 0.2773 0.7898 0.027 Uiso 1 1 calc R U
C6 C 0.2454(2) 0.2343(2) 0.82870(14) 0.0205(4) Uani 1 1 d . .
H6 H 0.2130 0.2632 0.9042 0.025 Uiso 1 1 calc R U
C1 C 0.4250(2) 0.1835(2) 0.78591(14) 0.0190(3) Uani 1 1 d . .
C13 C 0.6416(2) 0.2265(2) 1.00875(15) 0.0209(4) Uani 1 1 d . .
H13 H 0.7603 0.1959 0.9734 0.025 Uiso 1 1 calc R U
C7 C 0.6022(2) 0.2785(2) 1.12307(14) 0.0181(3) Uani 1 1 d . .
C8 C 0.7305(2) 0.2955(2) 1.18163(14) 0.0199(4) Uani 1 1 d . .
C15 C 0.9145(2) 0.2647(2) 1.12693(15) 0.0226(4) Uani 1 1 d . .
C9 C 0.6868(2) 0.3462(2) 1.28937(15) 0.0231(4) Uani 1 1 d . .
H9 H 0.7755 0.3563 1.3279 0.028 Uiso 1 1 calc R U
C10 C 0.5153(2) 0.3820(2) 1.34076(15) 0.0263(4) Uani 1 1 d . .
H10 H 0.4852 0.4171 1.4143 0.032 Uiso 1 1 calc R U
C11 C 0.3875(2) 0.3661(2) 1.28366(15) 0.0255(4) Uani 1 1 d . .
H11 H 0.2691 0.3910 1.3183 0.031 Uiso 1 1 calc R U
C12 C 0.4304(2) 0.3147(2) 1.17750(15) 0.0217(4) Uani 1 1 d . .
H12 H 0.3412 0.3035 1.1403 0.026 Uiso 1 1 calc R U
C3 C 0.3386(2) 0.1510(2) 0.60751(15) 0.0218(4) Uani 1 1 d . .
H3 H 0.3704 0.1230 0.5317 0.026 Uiso 1 1 calc R U
C2 C 0.4699(2) 0.1428(2) 0.67455(15) 0.0222(4) Uani 1 1 d . .
H2 H 0.5920 0.1092 0.6447 0.027 Uiso 1 1 calc R U

loop_
_atom_site_aniso_label
_atom_site_aniso_U_11
_atom_site_aniso_U_22
_atom_site_aniso_U_33
_atom_site_aniso_U_23
_atom_site_aniso_U_13
_atom_site_aniso_U_12
F1 0.0451(7) 0.0676(8) 0.0341(6) -0.0045(6) -0.0038(5) -0.0456(6)
F5 0.0186(5) 0.0272(6) 0.0355(6) -0.0095(4) -0.0016(4) -0.0067(4)
F4 0.0262(5) 0.0328(6) 0.0290(6) -0.0040(4) 0.0040(4) -0.0180(5)
F3 0.0331(6) 0.0681(9) 0.0430(7) -0.0372(6) 0.0012(5) -0.0231(6)
F2 0.0381(7) 0.0330(6) 0.0489(7) -0.0046(5) -0.0228(6) -0.0132(5)
F6 0.0237(5) 0.0538(7) 0.0380(6) -0.0185(5) -0.0023(5) -0.0233(5)
N1 0.0161(7) 0.0308(8) 0.0221(7) -0.0097(6) -0.0001(6) -0.0112(6)
N2 0.0227(7) 0.0214(7) 0.0187(7) -0.0051(5) -0.0006(6) -0.0118(6)
C14 0.0243(9) 0.0263(9) 0.0244(9) -0.0081(7) 0.0003(7) -0.0137(8)
C4 0.0214(8) 0.0186(8) 0.0218(8) -0.0042(6) -0.0022(7) -0.0110(7)
C5 0.0199(8) 0.0258(9) 0.0246(9) -0.0075(7) 0.0025(7) -0.0132(7)
C6 0.0225(8) 0.0254(9) 0.0184(8) -0.0086(7) 0.0023(7) -0.0135(7)
C1 0.0206(8) 0.0172(8) 0.0214(8) -0.0026(6) -0.0032(7) -0.0107(7)
C13 0.0185(8) 0.0223(8) 0.0238(9) -0.0055(7) 0.0009(7) -0.0112(7)
C7 0.0191(8) 0.0156(8) 0.0189(8) -0.0010(6) -0.0029(6) -0.0086(7)
C8 0.0200(8) 0.0175(8) 0.0223(8) -0.0026(6) -0.0019(7) -0.0095(7)
C15 0.0214(8) 0.0247(9) 0.0256(9) -0.0074(7) -0.0034(7) -0.0122(7)
C9 0.0266(9) 0.0240(9) 0.0216(8) -0.0042(7) -0.0038(7) -0.0138(8)
C10 0.0310(10) 0.0279(9) 0.0218(9) -0.0089(7) 0.0039(8) -0.0143(8)
C11 0.0217(9) 0.0273(9) 0.0262(9) -0.0055(7) 0.0051(7) -0.0122(8)
C12 0.0191(8) 0.0220(8) 0.0243(9) -0.0014(7) -0.0037(7) -0.0112(7)
C3 0.0243(9) 0.0232(8) 0.0198(8) -0.0070(7) 0.0009(7) -0.0116(7)
C2 0.0175(8) 0.0272(9) 0.0225(8) -0.0079(7) 0.0023(7) -0.0105(7)

loop_
_atom_type_symbol
_atom_type_description
_atom_type_scat_dispersion_real
_atom_type_scat_dispersion_imag
_atom_type_scat_source
C C 0.0033 0.0016 'International Tables Vol C Tables 4.2.6.8 and 6.1.1.4'
H H 0.0000 0.0000 'International Tables Vol C Tables 4.2.6.8 and 6.1.1.4'
N N 0.0061 0.0033 'International Tables Vol C Tables 4.2.6.8 and 6.1.1.4'
F F 0.0171 0.0103 'International Tables Vol C Tables 4.2.6.8 and 6.1.1.4'

loop_
_geom_angle_atom_site_label_1
_geom_angle_atom_site_label_2
_geom_angle_atom_site_label_3
_geom_angle
N2 N1 C1 120.44(13)
N2 N1 H1 119.8
C1 N1 H1 119.8
C13 N2 N1 117.74(13)
F3 C14 F1 106.31(13)
F3 C14 F2 106.07(14)
F1 C14 F2 104.76(14)
F3 C14 C4 113.29(14)
F1 C14 C4 112.45(14)
F2 C14 C4 113.27(13)
C3 C4 C5 119.46(15)
C3 C4 C14 120.27(15)
C5 C4 C14 120.26(14)
C6 C5 C4 120.91(14)
C6 C5 H5 119.5
C4 C5 H5 119.5
C5 C6 C1 119.51(15)
C5 C6 H6 120.2
C1 C6 H6 120.2
N1 C1 C6 120.97(14)
N1 C1 C2 119.52(14)
C6 C1 C2 119.50(15)
N2 C13 C7 119.88(14)
N2 C13 H13 120.1
C7 C13 H13 120.1
C12 C7 C8 117.32(15)
C12 C7 C13 119.77(14)
C8 C7 C13 122.92(14)
C9 C8 C7 120.96(14)
C9 C8 C15 118.71(14)
C7 C8 C15 120.30(14)
F6 C15 F4 106.80(12)
F6 C15 F5 105.58(13)
F4 C15 F5 105.29(13)
F6 C15 C8 113.05(14)
F4 C15 C8 112.55(14)
F5 C15 C8 112.94(13)
C10 C9 C8 120.38(15)
C10 C9 H9 119.8
C8 C9 H9 119.8
C9 C10 C11 119.16(16)
C9 C10 H10 120.4
C11 C10 H10 120.4
C12 C11 C10 120.70(15)
C12 C11 H11 119.7
C10 C11 H11 119.7
C11 C12 C7 121.47(15)
C11 C12 H12 119.3
C7 C12 H12 119.3
C2 C3 C4 120.13(15)
C2 C3 H3 119.9
C4 C3 H3 119.9
C3 C2 C1 120.48(15)
C3 C2 H2 119.8
C1 C2 H2 119.8

loop_
_geom_bond_atom_site_label_1
_geom_bond_atom_site_label_2
_geom_bond_distance
F1 C14 1.3366(19)
F5 C15 1.3579(19)
F4 C15 1.3406(19)
F3 C14 1.3318(19)
F2 C14 1.341(2)
F6 C15 1.3358(18)
N1 N2 1.3535(17)
N1 C1 1.3818(19)
N1 H1 0.8800
N2 C13 1.2751(19)
C14 C4 1.490(2)
C4 C3 1.384(2)
C4 C5 1.391(2)
C5 C6 1.377(2)
C5 H5 0.9500
C6 C1 1.393(2)
C6 H6 0.9500
C1 C2 1.394(2)
C13 C7 1.469(2)
C13 H13 0.9500
C7 C12 1.396(2)
C7 C8 1.406(2)
C8 C9 1.389(2)
C8 C15 1.490(2)
C9 C10 1.382(2)
C9 H9 0.9500
C10 C11 1.386(2)
C10 H10 0.9500
C11 C12 1.375(2)
C11 H11 0.9500
C12 H12 0.9500
C3 C2 1.376(2)
C3 H3 0.9500
C2 H2 0.9500

loop_
_geom_torsion_atom_site_label_1
_geom_torsion_atom_site_label_2
_geom_torsion_atom_site_label_3
_geom_torsion_atom_site_label_4
_geom_torsion
C1 N1 N2 C13 -173.54(14)
F3 C14 C4 C3 15.1(2)
F1 C14 C4 C3 135.70(16)
F2 C14 C4 C3 -105.75(17)
F3 C14 C4 C5 -166.40(15)
F1 C14 C4 C5 -45.8(2)
F2 C14 C4 C5 72.72(19)
C3 C4 C5 C6 -0.7(2)
C14 C4 C5 C6 -179.20(14)
C4 C5 C6 C1 0.2(2)
N2 N1 C1 C6 -4.2(2)
N2 N1 C1 C2 175.88(14)
C5 C6 C1 N1 -179.43(14)
C5 C6 C1 C2 0.4(2)
N1 N2 C13 C7 -179.51(13)
N2 C13 C7 C12 3.1(2)
N2 C13 C7 C8 -176.45(14)
C12 C7 C8 C9 0.0(2)
C13 C7 C8 C9 179.59(14)
C12 C7 C8 C15 -178.13(14)
C13 C7 C8 C15 1.4(2)
C9 C8 C15 F6 4.0(2)
C7 C8 C15 F6 -177.76(13)
C9 C8 C15 F4 -117.10(16)
C7 C8 C15 F4 61.12(19)
C9 C8 C15 F5 123.83(16)
C7 C8 C15 F5 -58.0(2)
C7 C8 C9 C10 -0.4(2)
C15 C8 C9 C10 177.84(14)
C8 C9 C10 C11 0.2(2)
C9 C10 C11 C12 0.3(2)
C10 C11 C12 C7 -0.6(3)
C8 C7 C12 C11 0.4(2)
C13 C7 C12 C11 -179.12(15)
C5 C4 C3 C2 0.6(2)
C14 C4 C3 C2 179.09(14)
C4 C3 C2 C1 0.0(2)
N1 C1 C2 C3 179.33(13)
C6 C1 C2 C3 -0.5(2)
